data_7000998
loop_
_publ_author_name
'Illner, Peter'
'Puchta, Ralph'
'Heinemann, Frank W.'
'van Eldik, Rudi'

_publ_section_title
;
 Is bis(trifluoromethylsulfonyl)amide an innocent anion? X-Ray
 structure data and DFT calculations
;
_journal_coden_ASTM DTARAF
_journal_issue 15
_journal_name_full 'Dalton Transactions'
_journal_page_first 2795
_journal_page_last 2801
_journal_paper_doi 10.1039/b820940e
_journal_year 2009
_chemical_formula_moiety 'C15 H11 N4 O3 Pd, C2 F6 N O4 S2'
_chemical_formula_sum 'C17 H11 F6 N5 O7 Pd S2'
_chemical_formula_weight 681.83
_space_group_IT_number 2
_symmetry_cell_setting triclinic
_symmetry_space_group_name_Hall '-P 1'
_symmetry_space_group_name_H-M 'P -1'
_atom_sites_solution_hydrogens geom
_atom_sites_solution_primary direct
_atom_sites_solution_secondary difmap
_audit_creation_method SHELXL-97
_cell_angle_alpha 75.595(4)
_cell_angle_beta 76.794(6)
_cell_angle_gamma 74.882(4)
_cell_formula_units_Z 2
_cell_length_a 8.4578(5)
_cell_length_b 8.9850(3)
_cell_length_c 15.7908(12)
_cell_measurement_reflns_used 128
_cell_measurement_temperature 150(2)
_cell_measurement_theta_max 20.00
_cell_measurement_theta_min 6.00
_cell_volume 1104.74(12)
_computing_cell_refinement 'EVALCCD (Duisenberg, 2003)'
_computing_data_collection 'COLLECT (Bruker-Nonius, 2002)'
_computing_data_reduction 'EVALCCD (Duisenberg, 2003)'
_computing_molecular_graphics 'SHELXTL 6.12 (Bruker AXS, 2002)'
_computing_publication_material 'SHELXTL 6.12 (Bruker AXS, 2002)'
_computing_structure_refinement 'SHELXTL 6.12 (Bruker AXS, 2002)'
_computing_structure_solution 'SHELXTL 6.12 (Bruker AXS, 2002)'
_diffrn_ambient_temperature 150(2)
_diffrn_detector_area_resol_mean 9
_diffrn_measured_fraction_theta_full 0.998
_diffrn_measured_fraction_theta_max 0.998
_diffrn_measurement_device_type 'Bruker-Nonius KappaCCD'
_diffrn_measurement_method
;
\w-rotations with 2.00 \% and 180 sec per frame
;
_diffrn_radiation_monochromator graphite
_diffrn_radiation_source 'fine-focus sealed tube'
_diffrn_radiation_type MoK\a
_diffrn_radiation_wavelength 0.71073
_diffrn_reflns_av_R_equivalents 0.0410
_diffrn_reflns_av_sigmaI/netI 0.0310
_diffrn_reflns_limit_h_max 11
_diffrn_reflns_limit_h_min -11
_diffrn_reflns_limit_k_max 12
_diffrn_reflns_limit_k_min -12
_diffrn_reflns_limit_l_max 21
_diffrn_reflns_limit_l_min -21
_diffrn_reflns_number 28358
_diffrn_reflns_theta_full 28.50
_diffrn_reflns_theta_max 28.50
_diffrn_reflns_theta_min 3.09
_exptl_absorpt_coefficient_mu 1.133
_exptl_absorpt_correction_T_max 0.967
_exptl_absorpt_correction_T_min 0.839
_exptl_absorpt_correction_type multi-scan
_exptl_absorpt_process_details 'SADABS, Bruker-AXS, 2002'
_exptl_crystal_colour yellow
_exptl_crystal_density_diffrn 2.050
_exptl_crystal_density_method 'not measured'
_exptl_crystal_description plate
_exptl_crystal_F_000 672
_exptl_crystal_size_max 0.23
_exptl_crystal_size_mid 0.12
_exptl_crystal_size_min 0.03
_refine_diff_density_max 0.525
_refine_diff_density_min -0.576
_refine_diff_density_rms 0.101
_refine_ls_extinction_method none
_refine_ls_goodness_of_fit_ref 1.112
_refine_ls_hydrogen_treatment constr
_refine_ls_matrix_type full
_refine_ls_number_parameters 343
_refine_ls_number_reflns 5586
_refine_ls_number_restraints 0
_refine_ls_restrained_S_all 1.112
_refine_ls_R_factor_all 0.0369
_refine_ls_R_factor_gt 0.0266
_refine_ls_shift/su_max 0.002
_refine_ls_shift/su_mean 0.000
_refine_ls_structure_factor_coef Fsqd
_refine_ls_weighting_details 'calc w=1/[\s^2^(Fo^2^)+(0.0360P)^2^+0.1294P] where P=(Fo^2^+2Fc^2^)/3'
_refine_ls_weighting_scheme calc
_refine_ls_wR_factor_gt 0.0628
_refine_ls_wR_factor_ref 0.0658
_reflns_number_gt 4807
_reflns_number_total 5586
_reflns_threshold_expression >2sigma(I)
_cod_data_source_file B820940E.txt
_cod_data_source_block pi0702
_cod_original_cell_volume 1104.74(11)
_cod_original_sg_symbol_Hall -P1
_cod_original_sg_symbol_H-M P-1
_cod_database_code 7000998

loop_
_symmetry_equiv_pos_as_xyz
'x, y, z'
'-x, -y, -z'

loop_
_atom_site_label
_atom_site_type_symbol
_atom_site_fract_x
_atom_site_fract_y
_atom_site_fract_z
_atom_site_U_iso_or_equiv
_atom_site_adp_type
_atom_site_occupancy
_atom_site_symmetry_multiplicity
_atom_site_calc_flag
_atom_site_refinement_flags
_atom_site_disorder_assembly
_atom_site_disorder_group
Pd1 Pd 0.692931(19) 0.400298(18) 0.990728(11) 0.01393(5) Uani 1 1 d . . .
N1 N 0.6110(2) 0.3140(2) 1.11973(13) 0.0191(4) Uani 1 1 d . . .
N2 N 0.7531(2) 0.5451(2) 1.04271(12) 0.0146(3) Uani 1 1 d . . .
N3 N 0.8022(2) 0.5296(2) 0.87864(12) 0.0158(4) Uani 1 1 d . . .
N4 N 0.7014(2) 0.1364(2) 0.91575(13) 0.0201(4) Uani 1 1 d . . .
O1 O 0.59710(19) 0.26013(18) 0.94195(11) 0.0233(3) Uani 1 1 d . . .
O2 O 0.8508(2) 0.12499(19) 0.91165(14) 0.0330(4) Uani 1 1 d . . .
O3 O 0.6427(2) 0.04029(19) 0.89762(12) 0.0301(4) Uani 1 1 d . . .
C1 C 0.5438(3) 0.1861(3) 1.15313(17) 0.0250(5) Uani 1 1 d . . .
H1A H 0.5303 0.1275 1.1138 0.030 Uiso 1 1 calc R . .
C2 C 0.4944(3) 0.1389(3) 1.24318(18) 0.0316(6) Uani 1 1 d . . .
H2A H 0.4479 0.0484 1.2657 0.038 Uiso 1 1 calc R . .
C3 C 0.5129(3) 0.2242(3) 1.30022(18) 0.0335(6) Uani 1 1 d . . .
H3A H 0.4786 0.1932 1.3624 0.040 Uiso 1 1 calc R . .
C4 C 0.5822(3) 0.3562(3) 1.26637(16) 0.0262(5) Uani 1 1 d . . .
H4A H 0.5956 0.4161 1.3050 0.031 Uiso 1 1 calc R . .
C5 C 0.6313(2) 0.3984(3) 1.17562(15) 0.0186(4) Uani 1 1 d . . .
C6 C 0.7085(2) 0.5339(2) 1.13145(14) 0.0169(4) Uani 1 1 d . . .
C7 C 0.7386(3) 0.6431(3) 1.17014(15) 0.0210(5) Uani 1 1 d . . .
H7A H 0.7066 0.6384 1.2323 0.025 Uiso 1 1 calc R . .
C8 C 0.8168(3) 0.7603(3) 1.11621(16) 0.0217(5) Uani 1 1 d . . .
H8A H 0.8406 0.8350 1.1421 0.026 Uiso 1 1 calc R . .
C9 C 0.8606(3) 0.7702(3) 1.02513(15) 0.0193(4) Uani 1 1 d . . .
H9A H 0.9145 0.8502 0.9886 0.023 Uiso 1 1 calc R . .
C10 C 0.8241(2) 0.6607(2) 0.98880(14) 0.0151(4) Uani 1 1 d . . .
C11 C 0.8562(2) 0.6498(2) 0.89439(14) 0.0156(4) Uani 1 1 d . . .
C12 C 0.9327(3) 0.7500(3) 0.82523(15) 0.0193(4) Uani 1 1 d . . .
H12A H 0.9659 0.8354 0.8365 0.023 Uiso 1 1 calc R . .
C13 C 0.9605(3) 0.7251(3) 0.73959(15) 0.0225(5) Uani 1 1 d . . .
H13A H 1.0136 0.7926 0.6916 0.027 Uiso 1 1 calc R . .
C14 C 0.9100(3) 0.6005(3) 0.72443(15) 0.0232(5) Uani 1 1 d . . .
H14A H 0.9307 0.5800 0.6662 0.028 Uiso 1 1 calc R . .
C15 C 0.8289(3) 0.5063(2) 0.79530(15) 0.0189(4) Uani 1 1 d . . .
H15A H 0.7912 0.4230 0.7847 0.023 Uiso 1 1 calc R . .
N5 N 0.9255(2) 0.2882(2) 0.64485(13) 0.0232(4) Uani 1 1 d . . .
S1 S 0.76548(6) 0.22198(6) 0.65346(4) 0.02066(12) Uani 1 1 d . . .
O4 O 0.7913(2) 0.05838(19) 0.65425(13) 0.0299(4) Uani 1 1 d . . .
O5 O 0.6354(2) 0.2884(2) 0.71781(13) 0.0393(5) Uani 1 1 d . . .
S2 S 1.10424(7) 0.18676(7) 0.65402(4) 0.02211(12) Uani 1 1 d . . .
O6 O 1.2025(2) 0.2889(3) 0.66058(14) 0.0410(5) Uani 1 1 d . . .
O7 O 1.1114(2) 0.0394(2) 0.71497(13) 0.0428(5) Uani 1 1 d . . .
C16 C 0.7015(3) 0.3234(3) 0.54767(19) 0.0332(6) Uani 1 1 d . . .
F1 F 0.8219(2) 0.2978(2) 0.47934(11) 0.0488(5) Uani 1 1 d . . .
F2 F 0.5741(2) 0.2714(2) 0.53872(14) 0.0589(6) Uani 1 1 d . . .
F3 F 0.6545(2) 0.47689(19) 0.54384(14) 0.0576(5) Uani 1 1 d . . .
C17 C 1.1940(3) 0.1353(3) 0.54581(17) 0.0278(5) Uani 1 1 d . . .
F4 F 1.1853(2) 0.2602(2) 0.48169(11) 0.0518(5) Uani 1 1 d . . .
F5 F 1.35377(18) 0.0664(2) 0.54403(12) 0.0444(4) Uani 1 1 d . . .
F6 F 1.1176(2) 0.0378(2) 0.53020(14) 0.0597(6) Uani 1 1 d . . .

loop_
_atom_site_aniso_label
_atom_site_aniso_U_11
_atom_site_aniso_U_22
_atom_site_aniso_U_33
_atom_site_aniso_U_23
_atom_site_aniso_U_13
_atom_site_aniso_U_12
Pd1 0.01342(8) 0.01268(8) 0.01662(9) -0.00369(6) -0.00310(6) -0.00328(5)
N1 0.0138(8) 0.0194(9) 0.0220(10) -0.0021(8) -0.0016(7) -0.0033(7)
N2 0.0123(8) 0.0151(8) 0.0166(9) -0.0053(7) -0.0024(7) -0.0011(7)
N3 0.0151(8) 0.0143(8) 0.0172(9) -0.0035(7) -0.0031(7) -0.0011(7)
N4 0.0234(9) 0.0145(9) 0.0231(10) -0.0031(7) -0.0043(8) -0.0057(7)
O1 0.0172(7) 0.0210(8) 0.0357(10) -0.0138(7) -0.0061(7) -0.0019(6)
O2 0.0173(8) 0.0227(9) 0.0598(13) -0.0139(8) -0.0026(8) -0.0040(7)
O3 0.0362(10) 0.0229(8) 0.0393(11) -0.0123(8) -0.0098(8) -0.0120(7)
C1 0.0162(10) 0.0192(11) 0.0367(14) 0.0009(10) -0.0042(10) -0.0051(9)
C2 0.0208(11) 0.0265(12) 0.0378(15) 0.0084(11) 0.0008(10) -0.0079(10)
C3 0.0232(12) 0.0365(14) 0.0260(13) 0.0086(11) 0.0044(10) -0.0029(11)
C4 0.0215(11) 0.0324(13) 0.0193(11) -0.0017(10) -0.0015(9) -0.0014(10)
C5 0.0122(9) 0.0210(10) 0.0201(11) -0.0025(9) -0.0020(8) -0.0015(8)
C6 0.0112(9) 0.0199(10) 0.0175(10) -0.0031(8) -0.0025(8) -0.0006(8)
C7 0.0164(10) 0.0288(12) 0.0195(11) -0.0111(9) -0.0046(8) -0.0010(9)
C8 0.0203(10) 0.0240(11) 0.0257(12) -0.0116(9) -0.0082(9) -0.0034(9)
C9 0.0170(10) 0.0171(10) 0.0252(11) -0.0048(9) -0.0050(9) -0.0044(8)
C10 0.0119(9) 0.0158(9) 0.0173(10) -0.0040(8) -0.0033(8) -0.0014(7)
C11 0.0137(9) 0.0145(9) 0.0178(10) -0.0040(8) -0.0036(8) -0.0004(8)
C12 0.0174(10) 0.0158(10) 0.0227(11) -0.0026(9) -0.0021(9) -0.0025(8)
C13 0.0218(11) 0.0178(10) 0.0208(11) 0.0014(9) -0.0001(9) -0.0002(9)
C14 0.0278(12) 0.0216(11) 0.0153(11) -0.0039(9) -0.0031(9) 0.0026(9)
C15 0.0219(10) 0.0163(10) 0.0195(11) -0.0065(8) -0.0068(9) -0.0002(8)
N5 0.0207(9) 0.0228(10) 0.0284(11) -0.0106(8) -0.0035(8) -0.0038(8)
S1 0.0162(2) 0.0198(3) 0.0237(3) -0.0039(2) -0.0001(2) -0.0034(2)
O4 0.0234(8) 0.0204(8) 0.0426(11) -0.0012(7) -0.0012(8) -0.0079(7)
O5 0.0247(9) 0.0473(12) 0.0400(11) -0.0175(9) 0.0074(8) -0.0008(8)
S2 0.0179(3) 0.0330(3) 0.0168(3) -0.0091(2) -0.0027(2) -0.0043(2)
O6 0.0314(10) 0.0604(13) 0.0470(12) -0.0333(10) -0.0080(9) -0.0150(9)
O7 0.0259(9) 0.0510(12) 0.0363(11) 0.0123(9) -0.0045(8) -0.0031(9)
C16 0.0315(13) 0.0305(13) 0.0395(15) 0.0012(11) -0.0167(12) -0.0088(11)
F1 0.0534(11) 0.0678(12) 0.0249(8) -0.0003(8) -0.0114(8) -0.0170(9)
F2 0.0452(10) 0.0648(13) 0.0768(14) 0.0019(11) -0.0377(10) -0.0211(9)
F3 0.0652(12) 0.0267(9) 0.0735(14) 0.0083(9) -0.0310(11) 0.0019(8)
C17 0.0209(11) 0.0393(14) 0.0278(13) -0.0181(11) 0.0035(10) -0.0102(10)
F4 0.0466(10) 0.0764(13) 0.0205(8) 0.0015(8) 0.0027(7) -0.0111(9)
F5 0.0201(7) 0.0581(11) 0.0508(11) -0.0219(9) 0.0062(7) -0.0017(7)
F6 0.0435(10) 0.0856(14) 0.0741(14) -0.0667(12) 0.0178(9) -0.0317(10)

loop_
_atom_type_symbol
_atom_type_description
_atom_type_scat_dispersion_real
_atom_type_scat_dispersion_imag
_atom_type_scat_source
C C 0.0033 0.0016 'International Tables Vol C Tables 4.2.6.8 and 6.1.1.4'
H H 0.0000 0.0000 'International Tables Vol C Tables 4.2.6.8 and 6.1.1.4'
N N 0.0061 0.0033 'International Tables Vol C Tables 4.2.6.8 and 6.1.1.4'
O O 0.0106 0.0060 'International Tables Vol C Tables 4.2.6.8 and 6.1.1.4'
F F 0.0171 0.0103 'International Tables Vol C Tables 4.2.6.8 and 6.1.1.4'
S S 0.1246 0.1234 'International Tables Vol C Tables 4.2.6.8 and 6.1.1.4'
Pd Pd -0.9988 1.0072 'International Tables Vol C Tables 4.2.6.8 and 6.1.1.4'

loop_
_geom_angle_atom_site_label_1
_geom_angle_atom_site_label_2
_geom_angle_atom_site_label_3
_geom_angle
_geom_angle_site_symmetry_1
_geom_angle_site_symmetry_3
_geom_angle_publ_flag
N2 Pd1 N1 81.40(8) . . ?
N2 Pd1 N3 80.73(7) . . ?
N1 Pd1 N3 162.03(7) . . ?
N2 Pd1 O1 172.30(7) . . ?
N1 Pd1 O1 95.36(7) . . ?
N3 Pd1 O1 102.60(7) . . ?
C1 N1 C5 119.8(2) . . ?
C1 N1 Pd1 127.21(17) . . ?
C5 N1 Pd1 112.97(14) . . ?
C10 N2 C6 123.06(19) . . ?
C10 N2 Pd1 118.87(15) . . ?
C6 N2 Pd1 117.81(14) . . ?
C15 N3 C11 119.36(18) . . ?
C15 N3 Pd1 127.35(15) . . ?
C11 N3 Pd1 113.26(14) . . ?
O3 N4 O2 124.4(2) . . ?
O3 N4 O1 117.60(18) . . ?
O2 N4 O1 118.02(18) . . ?
N4 O1 Pd1 116.94(12) . . ?
N1 C1 C2 121.3(3) . . ?
N1 C1 H1A 119.4 . . ?
C2 C1 H1A 119.4 . . ?
C3 C2 C1 119.4(2) . . ?
C3 C2 H2A 120.3 . . ?
C1 C2 H2A 120.3 . . ?
C2 C3 C4 119.7(2) . . ?
C2 C3 H3A 120.1 . . ?
C4 C3 H3A 120.1 . . ?
C5 C4 C3 118.9(2) . . ?
C5 C4 H4A 120.6 . . ?
C3 C4 H4A 120.6 . . ?
N1 C5 C4 120.9(2) . . ?
N1 C5 C6 114.82(19) . . ?
C4 C5 C6 124.3(2) . . ?
N2 C6 C7 119.4(2) . . ?
N2 C6 C5 112.79(19) . . ?
C7 C6 C5 127.8(2) . . ?
C6 C7 C8 118.5(2) . . ?
C6 C7 H7A 120.7 . . ?
C8 C7 H7A 120.7 . . ?
C9 C8 C7 121.1(2) . . ?
C9 C8 H8A 119.5 . . ?
C7 C8 H8A 119.5 . . ?
C10 C9 C8 118.4(2) . . ?
C10 C9 H9A 120.8 . . ?
C8 C9 H9A 120.8 . . ?
N2 C10 C9 119.4(2) . . ?
N2 C10 C11 112.66(18) . . ?
C9 C10 C11 127.9(2) . . ?
N3 C11 C12 120.8(2) . . ?
N3 C11 C10 114.35(18) . . ?
C12 C11 C10 124.9(2) . . ?
C13 C12 C11 119.5(2) . . ?
C13 C12 H12A 120.2 . . ?
C11 C12 H12A 120.2 . . ?
C12 C13 C14 119.4(2) . . ?
C12 C13 H13A 120.3 . . ?
C14 C13 H13A 120.3 . . ?
C15 C14 C13 119.1(2) . . ?
C15 C14 H14A 120.5 . . ?
C13 C14 H14A 120.5 . . ?
N3 C15 C14 121.8(2) . . ?
N3 C15 H15A 119.1 . . ?
C14 C15 H15A 119.1 . . ?
S2 N5 S1 125.77(13) . . ?
O4 S1 O5 118.45(12) . . ?
O4 S1 N5 116.81(10) . . ?
O5 S1 N5 109.44(12) . . ?
O4 S1 C16 105.43(12) . . ?
O5 S1 C16 103.94(13) . . ?
N5 S1 C16 100.06(11) . . ?
O6 S2 O7 118.43(13) . . ?
O6 S2 N5 107.57(11) . . ?
O7 S2 N5 115.73(11) . . ?
O6 S2 C17 103.30(12) . . ?
O7 S2 C17 104.70(13) . . ?
N5 S2 C17 105.52(11) . . ?
F3 C16 F1 108.3(2) . . ?
F3 C16 F2 108.6(2) . . ?
F1 C16 F2 107.5(2) . . ?
F3 C16 S1 110.9(2) . . ?
F1 C16 S1 112.25(17) . . ?
F2 C16 S1 109.17(18) . . ?
F4 C17 F6 108.8(2) . . ?
F4 C17 F5 107.5(2) . . ?
F6 C17 F5 108.6(2) . . ?
F4 C17 S2 111.56(18) . . ?
F6 C17 S2 110.82(17) . . ?
F5 C17 S2 109.49(17) . . ?

loop_
_geom_bond_atom_site_label_1
_geom_bond_atom_site_label_2
_geom_bond_distance
_geom_bond_site_symmetry_2
_geom_bond_publ_flag
Pd1 N2 1.9218(18) . ?
Pd1 N1 2.0200(19) . ?
Pd1 N3 2.0314(18) . ?
Pd1 O1 2.0339(16) . ?
N1 C1 1.351(3) . ?
N1 C5 1.362(3) . ?
N2 C10 1.348(3) . ?
N2 C6 1.351(3) . ?
N3 C15 1.343(3) . ?
N3 C11 1.371(3) . ?
N4 O3 1.218(2) . ?
N4 O2 1.229(2) . ?
N4 O1 1.318(2) . ?
C1 C2 1.377(4) . ?
C1 H1A 0.9500 . ?
C2 C3 1.376(4) . ?
C2 H2A 0.9500 . ?
C3 C4 1.393(4) . ?
C3 H3A 0.9500 . ?
C4 C5 1.382(3) . ?
C4 H4A 0.9500 . ?
C5 C6 1.476(3) . ?
C6 C7 1.379(3) . ?
C7 C8 1.390(3) . ?
C7 H7A 0.9500 . ?
C8 C9 1.387(3) . ?
C8 H8A 0.9500 . ?
C9 C10 1.383(3) . ?
C9 H9A 0.9500 . ?
C10 C11 1.476(3) . ?
C11 C12 1.383(3) . ?
C12 C13 1.383(3) . ?
C12 H12A 0.9500 . ?
C13 C14 1.386(3) . ?
C13 H13A 0.9500 . ?
C14 C15 1.386(3) . ?
C14 H14A 0.9500 . ?
C15 H15A 0.9500 . ?
N5 S2 1.5663(19) . ?
N5 S1 1.5807(19) . ?
S1 O4 1.4259(17) . ?
S1 O5 1.4309(19) . ?
S1 C16 1.820(3) . ?
S2 O6 1.4242(19) . ?
S2 O7 1.4259(19) . ?
S2 C17 1.824(3) . ?
C16 F3 1.322(3) . ?
C16 F1 1.324(3) . ?
C16 F2 1.329(3) . ?
C17 F4 1.310(3) . ?
C17 F6 1.311(3) . ?
C17 F5 1.328(3) . ?

loop_
_geom_torsion_atom_site_label_1
_geom_torsion_atom_site_label_2
_geom_torsion_atom_site_label_3
_geom_torsion_atom_site_label_4
_geom_torsion
_geom_torsion_site_symmetry_1
_geom_torsion_site_symmetry_2
_geom_torsion_site_symmetry_3
_geom_torsion_site_symmetry_4
_geom_torsion_publ_flag
N2 Pd1 N1 C1 -176.89(18) . . . . ?
N3 Pd1 N1 C1 -170.87(19) . . . . ?
O1 Pd1 N1 C1 10.15(18) . . . . ?
N2 Pd1 N1 C5 2.24(14) . . . . ?
N3 Pd1 N1 C5 8.3(3) . . . . ?
O1 Pd1 N1 C5 -170.72(14) . . . . ?
N1 Pd1 N2 C10 -178.57(16) . . . . ?
N3 Pd1 N2 C10 3.31(15) . . . . ?
N1 Pd1 N2 C6 -4.21(14) . . . . ?
N3 Pd1 N2 C6 177.67(15) . . . . ?
N2 Pd1 N3 C15 176.43(18) . . . . ?
N1 Pd1 N3 C15 170.40(19) . . . . ?
O1 Pd1 N3 C15 -10.64(18) . . . . ?
N2 Pd1 N3 C11 -1.64(13) . . . . ?
N1 Pd1 N3 C11 -7.7(3) . . . . ?
O1 Pd1 N3 C11 171.29(13) . . . . ?
O3 N4 O1 Pd1 170.42(15) . . . . ?
O2 N4 O1 Pd1 -9.2(3) . . . . ?
N1 Pd1 O1 N4 -101.34(15) . . . . ?
N3 Pd1 O1 N4 78.99(15) . . . . ?
C5 N1 C1 C2 0.2(3) . . . . ?
Pd1 N1 C1 C2 179.29(16) . . . . ?
N1 C1 C2 C3 0.4(3) . . . . ?
C1 C2 C3 C4 -0.4(4) . . . . ?
C2 C3 C4 C5 -0.1(3) . . . . ?
C1 N1 C5 C4 -0.8(3) . . . . ?
Pd1 N1 C5 C4 -179.95(16) . . . . ?
C1 N1 C5 C6 179.02(18) . . . . ?
Pd1 N1 C5 C6 -0.2(2) . . . . ?
C3 C4 C5 N1 0.7(3) . . . . ?
C3 C4 C5 C6 -179.1(2) . . . . ?
C10 N2 C6 C7 -1.1(3) . . . . ?
Pd1 N2 C6 C7 -175.23(15) . . . . ?
C10 N2 C6 C5 179.27(17) . . . . ?
Pd1 N2 C6 C5 5.2(2) . . . . ?
N1 C5 C6 N2 -3.1(3) . . . . ?
C4 C5 C6 N2 176.68(19) . . . . ?
N1 C5 C6 C7 177.3(2) . . . . ?
C4 C5 C6 C7 -2.9(3) . . . . ?
N2 C6 C7 C8 -1.0(3) . . . . ?
C5 C6 C7 C8 178.5(2) . . . . ?
C6 C7 C8 C9 1.4(3) . . . . ?
C7 C8 C9 C10 0.3(3) . . . . ?
C6 N2 C10 C9 2.9(3) . . . . ?
Pd1 N2 C10 C9 176.91(14) . . . . ?
C6 N2 C10 C11 -178.21(16) . . . . ?
Pd1 N2 C10 C11 -4.2(2) . . . . ?
C8 C9 C10 N2 -2.4(3) . . . . ?
C8 C9 C10 C11 178.89(19) . . . . ?
C15 N3 C11 C12 2.1(3) . . . . ?
Pd1 N3 C11 C12 -179.63(15) . . . . ?
C15 N3 C11 C10 -178.28(17) . . . . ?
Pd1 N3 C11 C10 0.0(2) . . . . ?
N2 C10 C11 N3 2.6(2) . . . . ?
C9 C10 C11 N3 -178.61(19) . . . . ?
N2 C10 C11 C12 -177.86(19) . . . . ?
C9 C10 C11 C12 1.0(3) . . . . ?
N3 C11 C12 C13 -2.4(3) . . . . ?
C10 C11 C12 C13 178.06(19) . . . . ?
C11 C12 C13 C14 0.5(3) . . . . ?
C12 C13 C14 C15 1.7(3) . . . . ?
C11 N3 C15 C14 0.1(3) . . . . ?
Pd1 N3 C15 C14 -177.89(15) . . . . ?
C13 C14 C15 N3 -2.0(3) . . . . ?
S2 N5 S1 O4 -11.5(2) . . . . ?
S2 N5 S1 O5 126.56(16) . . . . ?
S2 N5 S1 C16 -124.65(17) . . . . ?
S1 N5 S2 O6 -167.91(15) . . . . ?
S1 N5 S2 O7 -32.9(2) . . . . ?
S1 N5 S2 C17 82.31(18) . . . . ?
O4 S1 C16 F3 172.41(18) . . . . ?
O5 S1 C16 F3 47.1(2) . . . . ?
N5 S1 C16 F3 -66.0(2) . . . . ?
O4 S1 C16 F1 -66.3(2) . . . . ?
O5 S1 C16 F1 168.40(19) . . . . ?
N5 S1 C16 F1 55.3(2) . . . . ?
O4 S1 C16 F2 52.8(2) . . . . ?
O5 S1 C16 F2 -72.4(2) . . . . ?
N5 S1 C16 F2 174.5(2) . . . . ?
O6 S2 C17 F4 -59.7(2) . . . . ?
O7 S2 C17 F4 175.66(17) . . . . ?
N5 S2 C17 F4 53.1(2) . . . . ?
O6 S2 C17 F6 178.91(19) . . . . ?
O7 S2 C17 F6 54.3(2) . . . . ?
N5 S2 C17 F6 -68.3(2) . . . . ?
O6 S2 C17 F5 59.1(2) . . . . ?
O7 S2 C17 F5 -65.5(2) . . . . ?
N5 S2 C17 F5 171.88(17) . . . . ?
